data_2200703
loop_
_publ_author_name
'Vi\<snjevac, Aleksandar'
'Basari\'c, Nikola'
'Koji\'c-Prodi\'c, Biserka'
'\<Sindler-Kulyk, Marija'

_publ_section_title
;
 Photochemical formation of 2-acetyl-7-methylbenz[<i>e</i>]indole
;
_journal_issue 12
_journal_name_full 'Acta Crystallographica Section E'
_journal_page_first o1252
_journal_page_last o1254
_journal_paper_doi 10.1107/S1600536801020153
_journal_volume 57
_journal_year 2001
_chemical_formula_iupac 'C15 H13 N O'
_chemical_formula_moiety 'C15 H13 N O'
_chemical_formula_sum 'C15 H13 N O'
_chemical_formula_weight 223.26
_chemical_name_systematic
;
 2-acetyl-7-methylbenzo[e]indol
;
_space_group_IT_number 19
_symmetry_cell_setting orthorhombic
_symmetry_space_group_name_Hall 'P 2ac 2ab'
_symmetry_space_group_name_H-M 'P 21 21 21'
_cell_angle_alpha 90
_cell_angle_beta 90
_cell_angle_gamma 90
_cell_formula_units_Z 4
_cell_length_a 6.8710(6)
_cell_length_b 8.8350(10)
_cell_length_c 19.042(2)
_cell_measurement_reflns_used 25
_cell_measurement_temperature 293(2)
_cell_measurement_theta_max 21.91
_cell_measurement_theta_min 9.49
_cell_volume 1156.0(2)
_computing_cell_refinement 'SET4 and CELDIM in CAD-4 Software'
_computing_data_collection 'CAD-4 Software (Enraf-Nonius, 1989)'
_computing_data_reduction 'HELENA (Spek, 1997)'
_computing_molecular_graphics 'ORTEPII (Johnson, 1976)'
_computing_publication_material 'PLATON (Spek, 1990)'
_computing_structure_refinement 'SHELXL97 (Sheldrick, 1997)'
_computing_structure_solution 'SIR97 (Altomare et al,1997)'
_diffrn_ambient_temperature 293(2)
_diffrn_measured_fraction_theta_full 1.000
_diffrn_measured_fraction_theta_max 1.000
_diffrn_measurement_device_type 'Enraf-Nonius CAD-4'
_diffrn_measurement_method \q/2\q
_diffrn_radiation_monochromator graphite
_diffrn_radiation_source 'X-ray tube'
_diffrn_radiation_type 'Cu K\a'
_diffrn_radiation_wavelength 1.54180
_diffrn_reflns_av_R_equivalents .0000
_diffrn_reflns_av_sigmaI/netI .0315
_diffrn_reflns_limit_h_max 0
_diffrn_reflns_limit_h_min -8
_diffrn_reflns_limit_k_max 0
_diffrn_reflns_limit_k_min -11
_diffrn_reflns_limit_l_max 23
_diffrn_reflns_limit_l_min 0
_diffrn_reflns_number 1398
_diffrn_reflns_reduction_process
;
 ?
;
_diffrn_reflns_theta_full 74.87
_diffrn_reflns_theta_max 74.87
_diffrn_reflns_theta_min 4.64
_diffrn_standards_decay_% 0
_diffrn_standards_interval_time 120
_diffrn_standards_number 3
_exptl_absorpt_coefficient_mu .63
_exptl_absorpt_correction_type none
_exptl_crystal_colour colourless
_exptl_crystal_density_diffrn 1.283
_exptl_crystal_density_method 'not measured'
_exptl_crystal_description prismatic
_exptl_crystal_F_000 472
_exptl_crystal_size_max .14
_exptl_crystal_size_mid .12
_exptl_crystal_size_min .09
_refine_diff_density_max .311
_refine_diff_density_min -.151
_refine_ls_extinction_coef .012(2)
_refine_ls_extinction_method SHELXL97
_refine_ls_goodness_of_fit_ref 1.084
_refine_ls_hydrogen_treatment mixed
_refine_ls_matrix_type full
_refine_ls_number_parameters 161
_refine_ls_number_reflns 1398
_refine_ls_number_restraints 0
_refine_ls_restrained_S_all 1.084
_refine_ls_R_factor_all .0856
_refine_ls_R_factor_gt .0561
_refine_ls_shift/su_max <0.001
_refine_ls_shift/su_mean .000
_refine_ls_structure_factor_coef Fsqd
_refine_ls_weighting_details 'w = 1/[\s^2^(Fo^2^)+(0.1015P)^2^+0.0534P] where P = (Fo^2^+2Fc^2^)/3'
_refine_ls_weighting_scheme calc
_refine_ls_wR_factor_ref .1678
_reflns_number_gt 1030
_reflns_number_total 1398
_reflns_threshold_expression I>2\s(I)
_cod_data_source_file na6110.cif
_cod_data_source_block I
_cod_depositor_comments
;
The following automatic conversions were performed:
'_symmetry_cell_setting' value 'Orthorhombic' changed to 'orthorhombic'
according to '/home/saulius/struct/CIF-dictionaries/cif_core.dic'
dictionary named 'cif_core.dic' version 2.4.1 from 2010-06-29.

Automatic conversion script
Id: cif_fix_enum 1527 2010-12-29 10:47:43Z saulius 

The following automatic conversions were performed:

'_symmetry_cell_setting' value 'Orthorhombic' changed to
'orthorhombic' according to
/home/saulius/struct/CIF-dictionaries/cif_core.dic dictionary named
'cif_core.dic' version 2.4.1 from 2010-06-29.

Automatic conversion script
Id: cif_fix_values 1715 2011-07-08 13:25:40Z adriana 
;
_cod_database_code 2200703
_cod_database_fobs_code 2200703

loop_
_symmetry_equiv_pos_as_xyz
x,y,z
1/2-x,-y,1/2+z
1/2+x,1/2-y,-z
-x,1/2+y,1/2-z

loop_
_atom_site_aniso_label
_atom_site_aniso_U_11
_atom_site_aniso_U_22
_atom_site_aniso_U_33
_atom_site_aniso_U_12
_atom_site_aniso_U_13
_atom_site_aniso_U_23
O16 .0705(17) .079(2) .0517(14) .0013(16) .0074(14) .0084(14)
N1 .0567(17) .0609(18) .0417(14) .0046(16) -.0049(13) .0078(14)
C2 .0513(18) .0566(19) .0466(16) .0000(18) -.0017(16) .0049(15)
C3 .0544(19) .064(2) .0490(18) .003(2) -.0053(17) .0142(17)
C4 .0525(19) .052(2) .0440(16) -.0042(17) -.0054(15) .0052(15)
C5 .056(2) .053(2) .0437(16) -.0001(17) -.0033(15) .0063(15)
C6 .059(2) .069(2) .0528(19) .010(2) -.0047(17) .0055(19)
C7 .064(2) .068(2) .062(2) .009(2) .0061(19) -.0009(19)
C8 .065(2) .055(2) .0481(18) -.009(2) .0003(18) -.0041(16)
C9 .065(2) .053(2) .0449(17) -.010(2) -.0057(17) .0051(15)
C10 .084(3) .070(3) .050(2) -.010(3) -.012(2) .0120(18)
C11 .116(4) .076(3) .051(2) -.022(3) -.017(3) .014(2)
C12 .111(4) .071(3) .050(2) -.023(3) .007(2) .003(2)
C13 .081(3) .063(2) .057(2) -.020(2) .020(2) -.0102(19)
C14 .150(6) .158(7) .114(5) -.041(6) .045(5) -.027(5)
C15 .059(2) .055(2) .0533(19) -.0064(18) .0043(17) .0035(17)
C17 .074(3) .086(3) .076(3) .019(3) .009(3) .006(3)

loop_
_atom_site_label
_atom_site_fract_x
_atom_site_fract_y
_atom_site_fract_z
_atom_site_U_iso_or_equiv
_atom_site_thermal_displace_type
_atom_site_occupancy
_atom_site_type_symbol
O16 .4065(4) .3058(3) .49174(10) .0671(10) Uani 1.000 O
N1 .6746(5) .2657(4) .38581(10) .0531(9) Uani 1.000 N
C2 .5065(6) .3463(4) .37681(10) .0515(10) Uani 1.000 C
C3 .4966(6) .3931(4) .30747(10) .0558(11) Uani 1.000 C
C4 .6653(6) .3403(4) .27382(10) .0495(11) Uani 1.000 C
C5 .7746(6) .2627(4) .32379(10) .0509(11) Uani 1.000 C
C6 .9552(6) .1946(5) .30861(10) .0603(11) Uani 1.000 C
C7 1.0233(7) .2091(5) .2426(2) .0647(12) Uani 1.000 C
C8 .9215(6) .2881(4) .18892(10) .0560(11) Uani 1.000 C
C9 .7400(6) .3553(5) .20343(10) .0543(11) Uani 1.000 C
C10 .6397(7) .4350(5) .15009(10) .0680(16) Uani 1.000 C
C11 .7213(9) .4440(6) .0844(2) .0810(18) Uani 1.000 C
C12 .9004(9) .3774(6) .0700(2) .0773(18) Uani 1.000 C
C13 .9992(7) .3031(5) .1199(2) .0670(14) Uani 1.000 C
C14 1.1864(13) .2332(9) .1026(3) .141(3) Uani 1.000 C
C15 .3726(6) .3663(5) .43452(10) .0558(11) Uani 1.000 C
C17 .1949(7) .4619(6) .4232(2) .0787(17) Uani 1.000 C
H1 .719(7) .226(5) .430(2) .073(13) Uiso 1.000 H
H3 .396890 .449020 .287030 .0670 Uiso 1.000 H
H6 1.024460 .141890 .342700 .0724 Uiso 1.000 H
H7 1.142580 .165270 .231580 .0777 Uiso 1.000 H
H10 .520460 .480500 .159390 .0817 Uiso 1.000 H
H11 .655690 .495400 .048910 .0970 Uiso 1.000 H
H12 .952300 .384600 .025010 .0929 Uiso 1.000 H
H14A 1.181730 .127150 .113530 .2112 Uiso 1.000 H
H14B 1.287750 .280490 .129430 .2112 Uiso 1.000 H
H14C 1.212400 .245970 .053390 .2112 Uiso 1.000 H
H17A .088130 .420710 .449540 .1180 Uiso 1.000 H
H17B .162420 .462870 .374190 .1180 Uiso 1.000 H
H17C .220380 .563410 .438720 .1180 Uiso 1.000 H

loop_
_atom_type_symbol
_atom_type_description
_atom_type_scat_dispersion_real
_atom_type_scat_dispersion_imag
_atom_type_scat_source
O O .0492 .0322 'International Tables Vol C Tables 4.2.6.8 and 6.1.1.4'
N N .0311 .0180 'International Tables Vol C Tables 4.2.6.8 and 6.1.1.4'
H H .0000 .0000 'International Tables Vol C Tables 4.2.6.8 and 6.1.1.4'
C C .0181 .0091 'International Tables Vol C Tables 4.2.6.8 and 6.1.1.4'

loop_
_geom_angle_atom_site_label_1
_geom_angle_atom_site_label_2
_geom_angle_atom_site_label_3
_geom_angle
_geom_angle_publ_flag
C2 N1 C5 109.1(2) yes
C5 N1 H1 126(3) no
C2 N1 H1 125(3) no
N1 C2 C15 120.4(2) yes
N1 C2 C3 108.4(3) yes
C3 C2 C15 131.1(4) no
C2 C3 C4 107.2(3) no
C3 C4 C5 107.3(2) no
C5 C4 C9 119.2(3) no
C3 C4 C9 133.5(3) no
N1 C5 C6 128.9(3) yes
N1 C5 C4 108.0(3) yes
C4 C5 C6 123.0(2) no
C5 C6 C7 117.2(3) no
C6 C7 C8 123.1(4) no
C9 C8 C13 118.3(3) no
C7 C8 C13 121.6(4) no
C7 C8 C9 120.1(3) no
C4 C9 C10 122.7(4) no
C4 C9 C8 117.3(3) no
C8 C9 C10 120.0(2) no
C9 C10 C11 118.9(4) no
C10 C11 C12 121.1(4) no
C11 C12 C13 121.0(4) no
C8 C13 C14 119.8(4) no
C12 C13 C14 119.5(4) no
C8 C13 C12 120.7(4) no
C2 C15 C17 118.6(3) no
O16 C15 C2 119.9(4) yes
O16 C15 C17 121.6(3) yes
C2 C3 H3 126.41 no
C4 C3 H3 126.41 no
C5 C6 H6 121.42 no
C7 C6 H6 121.41 no
C6 C7 H7 118.47 no
C8 C7 H7 118.39 no
C9 C10 H10 120.51 no
C11 C10 H10 120.56 no
C10 C11 H11 119.47 no
C12 C11 H11 119.45 no
C11 C12 H12 119.45 no
C13 C12 H12 119.51 no
C13 C14 H14A 109.47 no
C13 C14 H14B 109.52 no
C13 C14 H14C 109.47 no
H14A C14 H14B 109.49 no
H14A C14 H14C 109.40 no
H14B C14 H14C 109.47 no
C15 C17 H17A 109.47 no
C15 C17 H17B 109.51 no
C15 C17 H17C 109.46 no
H17A C17 H17B 109.49 no
H17A C17 H17C 109.42 no
H17B C17 H17C 109.47 no

loop_
_geom_bond_atom_site_label_1
_geom_bond_atom_site_label_2
_geom_bond_site_symmetry_1
_geom_bond_site_symmetry_2
_geom_bond_distance
_geom_bond_publ_flag
O16 C15 . . 1.236(3) yes
N1 C2 . . 1.368(5) yes
N1 C5 . . 1.367(4) yes
N1 H1 . . .96(4) no
C2 C3 . . 1.385(3) no
C2 C15 . . 1.444(4) no
C3 C4 . . 1.404(5) no
C4 C9 . . 1.441(3) no
C4 C5 . . 1.393(4) no
C5 C6 . . 1.409(6) no
C6 C7 . . 1.347(5) no
C7 C8 . . 1.422(5) no
C8 C9 . . 1.409(6) no
C8 C13 . . 1.425(5) no
C9 C10 . . 1.415(5) no
C10 C11 . . 1.373(5) no
C11 C12 . . 1.391(8) no
C12 C13 . . 1.340(6) no
C13 C14 . . 1.464(7) no
C15 C17 . . 1.500(6) no
C3 H3 . . .9300 no
C6 H6 . . .9299 no
C7 H7 . . .9304 no
C10 H10 . . .9296 no
C11 H11 . . .9307 no
C12 H12 . . .9301 no
C14 H14A . . .9603 no
C14 H14B . . .9594 no
C14 H14C . . .9606 no
C17 H17A . . .9603 no
C17 H17B . . .9596 no
C17 H17C . . .9604 no

loop_
_geom_contact_atom_site_label_1
_geom_contact_atom_site_label_2
_geom_contact_distance
_geom_contact_site_symmetry_2
_geom_contact_publ_flag
O16 N1 2.755(4) . no
O16 N1 2.894(3) 3_456 no
O16 H1 2.55(5) . no
O16 H1 1.99(4) 3_456 no
O16 H17A 2.6101 3_556 no
O16 H11 2.8814 4_645 no
N1 O16 2.755(4) . no
N1 O16 2.894(3) 3_556 no
C13 C17 3.397(7) 4_645 no
C14 C17 3.585(10) 4_645 no
C17 C14 3.585(10) 4_655 no
C17 C13 3.397(7) 4_655 no
C3 H17B 2.6956 . no
C3 H10 2.9282 . no
C6 H17B 3.0339 1_655 no
C7 H14B 2.8885 . no
C7 H14A 2.7838 . no
C10 H6 2.9470 4_755 no
C10 H14B 2.8047 1_455 no
C10 H3 3.0981 . no
C11 H6 2.8347 4_755 no
C12 H6 2.9138 4_755 no
C12 H17C 2.9003 4_645 no
C12 H14C 2.8943 3_455 no
C13 H17C 2.8296 4_645 no
C13 H6 3.0811 4_755 no
C14 H7 2.5462 . no
C15 H12 3.0430 2_665 no
C15 H1 2.90(4) 3_456 no
C17 H3 2.9432 . no
C17 H14A 3.0525 4_655 no
H1 O16 2.55(5) . no
H1 O16 1.99(4) 3_556 no
H1 C15 2.90(4) 3_556 no
H3 C10 3.0981 . no
H3 C17 2.9432 . no
H3 H10 2.5895 . no
H3 H17B 2.3163 . no
H6 C10 2.9470 4_745 no
H6 C11 2.8347 4_745 no
H6 C12 2.9138 4_745 no
H6 C13 3.0811 4_745 no
H7 C14 2.5462 . no
H7 H14A 2.2889 . no
H7 H14B 2.4114 . no
H10 C3 2.9282 . no
H10 H3 2.5895 . no
H10 H14B 2.4505 1_455 no
H11 O16 2.8814 4_655 no
H12 H14C 2.2329 . no
H12 C15 3.0430 2_664 no
H12 H14C 2.5053 3_455 no
H14A C7 2.7838 . no
H14A H7 2.2889 . no
H14A C17 3.0525 4_645 no
H14B C7 2.8885 . no
H14B C10 2.8047 1_655 no
H14B H7 2.4114 . no
H14B H10 2.4505 1_655 no
H14C H12 2.2329 . no
H14C C12 2.8943 3_555 no
H14C H12 2.5053 3_555 no
H17A O16 2.6101 3_456 no
H17B C3 2.6956 . no
H17B C6 3.0339 1_455 no
H17B H3 2.3163 . no
H17C C12 2.9003 4_655 no
H17C C13 2.8296 4_655 no

loop_
_geom_hbond_atom_site_label_D
_geom_hbond_atom_site_label_H
_geom_hbond_atom_site_label_A
_geom_hbond_site_symmetry_A
_geom_hbond_distance_DH
_geom_hbond_distance_HA
_geom_hbond_distance_DA
_geom_hbond_angle_DHA
_geom_hbond_publ_flag
N1 H1 O16 3_556 .96(4) 1.99(4) 2.894(3) 156(4) yes

loop_
_geom_torsion_atom_site_label_1
_geom_torsion_atom_site_label_2
_geom_torsion_atom_site_label_3
_geom_torsion_atom_site_label_4
_geom_torsion
_geom_torsion_publ_flag
C5 N1 C2 C3 1.2(4) no
C5 N1 C2 C15 179.7(4) no
C2 N1 C5 C4 -1.4(4) no
C2 N1 C5 C6 179.3(4) no
C15 C2 C3 C4 -178.9(4) no
N1 C2 C15 O16 -2.6(6) no
N1 C2 C15 C17 177.0(4) no
N1 C2 C3 C4 -.6(4) no
C3 C2 C15 C17 -4.9(7) no
C3 C2 C15 O16 175.5(4) no
C2 C3 C4 C5 -.2(4) no
C2 C3 C4 C9 -178.2(4) no
C3 C4 C5 C6 -179.6(4) no
C9 C4 C5 N1 179.3(3) no
C9 C4 C5 C6 -1.3(6) no
C3 C4 C9 C8 178.4(4) no
C3 C4 C5 N1 .9(4) no
C3 C4 C9 C10 -.9(7) no
C5 C4 C9 C8 .6(5) no
C5 C4 C9 C10 -178.7(4) no
C4 C5 C6 C7 1.1(6) no
N1 C5 C6 C7 -179.6(4) no
C5 C6 C7 C8 -.3(6) no
C6 C7 C8 C9 -.3(6) no
C6 C7 C8 C13 179.1(4) no
C13 C8 C9 C10 .1(6) no
C7 C8 C13 C14 1.4(7) no
C9 C8 C13 C12 -.9(6) no
C7 C8 C13 C12 179.7(4) no
C7 C8 C9 C4 .1(5) no
C7 C8 C9 C10 179.5(4) no
C13 C8 C9 C4 -179.3(4) no
C9 C8 C13 C14 -179.3(5) no
C4 C9 C10 C11 179.9(5) no
C8 C9 C10 C11 .7(6) no
C9 C10 C11 C12 -.5(7) no
C10 C11 C12 C13 -.3(8) no
C11 C12 C13 C8 1.1(8) no
C11 C12 C13 C14 179.4(5) no

loop_
_cod_related_entry_id
_cod_related_entry_database
_cod_related_entry_code
1 ChemSpider 21132604
